data_1574682
loop_
_publ_author_name
'Li, Anze'
'Zhao, Zihao'
'Yang, Guangxin'
'Zhang, Qiang'
'Chen, Xiang'
'Yuan, Wang Zhang'

_publ_section_title
;
 Polymorphism and phase transformation tuned luminescence and mechanistic
 insights in nonconventional luminophores
;
_journal_issue 25
_journal_name_full 'Chemical Science'
_journal_page_first 11530
_journal_page_last 11538
_journal_paper_doi 10.1039/D5SC02250A
_journal_volume 16
_journal_year 2025
_chemical_formula_moiety 'C16 H38 N2, 2(I) [+ solvent]'
_chemical_formula_sum 'C16 H38 I2 N2'
_chemical_formula_weight 512.28
_chemical_name_systematic 10-I-MeOH
_space_group_crystal_system monoclinic
_space_group_IT_number 15
_space_group_name_Hall '-C 2yc'
_space_group_name_H-M_alt 'C 1 2/c 1'
_atom_sites_solution_hydrogens geom
_audit_creation_method SHELXL-2018/3
_audit_update_record
;
2025-02-12 deposited with the CCDC.	2025-05-20 downloaded from the CCDC.
;
_cell_angle_alpha 90
_cell_angle_beta 135.346(3)
_cell_angle_gamma 90
_cell_formula_units_Z 4
_cell_length_a 18.646(3)
_cell_length_b 13.3913(14)
_cell_length_c 14.6422(18)
_cell_measurement_reflns_used 9968
_cell_measurement_temperature 175(2)
_cell_measurement_theta_max 28.29
_cell_measurement_theta_min 2.80
_cell_volume 2569.6(6)
_computing_structure_refinement 'SHELXL-2018/3 (Sheldrick, 2018)'
_computing_structure_solution 'SHELXT 2018/2 (Sheldrick, 2018)'
_diffrn_ambient_temperature 175(2)
_diffrn_measured_fraction_theta_full 0.992
_diffrn_measured_fraction_theta_max 0.990
_diffrn_measurement_device_type 'Bruker D8 VENTURE'
_diffrn_measurement_method '\f and \w scans'
_diffrn_radiation_type MoK\a
_diffrn_radiation_wavelength 0.71073
_diffrn_reflns_av_R_equivalents 0.0864
_diffrn_reflns_av_unetI/netI 0.0402
_diffrn_reflns_Laue_measured_fraction_full 0.992
_diffrn_reflns_Laue_measured_fraction_max 0.990
_diffrn_reflns_limit_h_max 24
_diffrn_reflns_limit_h_min -24
_diffrn_reflns_limit_k_max 17
_diffrn_reflns_limit_k_min -17
_diffrn_reflns_limit_l_max 19
_diffrn_reflns_limit_l_min -19
_diffrn_reflns_number 35543
_diffrn_reflns_point_group_measured_fraction_full 0.992
_diffrn_reflns_point_group_measured_fraction_max 0.990
_diffrn_reflns_theta_full 25.242
_diffrn_reflns_theta_max 28.362
_diffrn_reflns_theta_min 2.066
_exptl_absorpt_coefficient_mu 2.445
_exptl_absorpt_correction_T_max 1.0000
_exptl_absorpt_correction_T_min 0.8457
_exptl_absorpt_correction_type multi-scan
_exptl_absorpt_process_details
;
 SADABS 2016/2: Krause, L., Herbst-Irmer, R., Sheldrick G.M. & Stalke D.,
 J. Appl. Cryst. 48 (2015) 3-10
;
_exptl_crystal_colour colourless
_exptl_crystal_density_diffrn 1.324
_exptl_crystal_description block
_exptl_crystal_F_000 1016
_exptl_crystal_size_max 0.200
_exptl_crystal_size_mid 0.180
_exptl_crystal_size_min 0.160
_refine_diff_density_max 2.062
_refine_diff_density_min -1.343
_refine_diff_density_rms 0.103
_refine_ls_extinction_method none
_refine_ls_goodness_of_fit_ref 1.038
_refine_ls_hydrogen_treatment constr
_refine_ls_matrix_type full
_refine_ls_number_parameters 94
_refine_ls_number_reflns 3187
_refine_ls_number_restraints 0
_refine_ls_restrained_S_all 1.038
_refine_ls_R_factor_all 0.0300
_refine_ls_R_factor_gt 0.0270
_refine_ls_shift/su_max 0.001
_refine_ls_shift/su_mean 0.000
_refine_ls_structure_factor_coef Fsqd
_refine_ls_weighting_details 'w=1/[\s^2^(Fo^2^)+(0.0273P)^2^+6.0940P] where P=(Fo^2^+2Fc^2^)/3'
_refine_ls_weighting_scheme calc
_refine_ls_wR_factor_gt 0.0706
_refine_ls_wR_factor_ref 0.0737
_reflns_Friedel_coverage 0.000
_reflns_number_gt 2895
_reflns_number_total 3187
_reflns_threshold_expression 'I > 2\s(I)'
_cod_data_source_file d5sc02250a2.cif
_cod_data_source_block a
_cod_depositor_comments 'Adding full bibliography for 1574679--1574685.cif.'
_cod_original_cell_volume 2569.5(5)
_cod_original_sg_symbol_H-M 'C 2/c'
_cod_database_code 1574682
_shelx_shelxl_version_number 2018/3
_shelx_space_group_comment
;
The symmetry employed for this shelxl refinement is uniquely defined
by the following loop, which should always be used as a source of
symmetry information in preference to the above space-group names.
They are only intended as comments.
;
_shelx_estimated_absorpt_t_min 0.641
_shelx_estimated_absorpt_t_max 0.696

loop_
_space_group_symop_operation_xyz
'x, y, z'
'-x, y, -z+1/2'
'x+1/2, y+1/2, z'
'-x+1/2, y+1/2, -z+1/2'
'-x, -y, -z'
'x, -y, z-1/2'
'-x+1/2, -y+1/2, -z'
'x+1/2, -y+1/2, z-1/2'

loop_
_atom_site_label
_atom_site_type_symbol
_atom_site_fract_x
_atom_site_fract_y
_atom_site_fract_z
_atom_site_U_iso_or_equiv
_atom_site_adp_type
_atom_site_occupancy
_atom_site_site_symmetry_order
_atom_site_calc_flag
_atom_site_refinement_flags_posn
_atom_site_refinement_flags_adp
_atom_site_refinement_flags_occupancy
_atom_site_disorder_assembly
_atom_site_disorder_group
I1 I 0.22004(2) 0.54514(2) 0.33681(2) 0.03369(8) Uani 1 1 d . . . . .
N1 N 0.36309(15) 0.84670(15) 0.46349(18) 0.0250(4) Uani 1 1 d . . . . .
C1 C 0.3972(2) 0.7789(2) 0.5699(2) 0.0324(5) Uani 1 1 d . . . . .
H1A H 0.369294 0.711878 0.534684 0.049 Uiso 1 1 calc R U . . .
H1B H 0.372572 0.804866 0.606244 0.049 Uiso 1 1 calc R U . . .
H1C H 0.471855 0.775659 0.638419 0.049 Uiso 1 1 calc R U . . .
C2 C 0.39710(17) 0.80638(18) 0.4023(2) 0.0255(4) Uani 1 1 d . . . . .
H2A H 0.376318 0.854218 0.335393 0.031 Uiso 1 1 calc R U . . .
H2B H 0.360998 0.742716 0.357853 0.031 Uiso 1 1 calc R U . . .
C3 C 0.51132(17) 0.78829(18) 0.4979(2) 0.0268(5) Uani 1 1 d . . . . .
H3A H 0.529645 0.726681 0.548092 0.032 Uiso 1 1 calc R U . . .
H3B H 0.548694 0.844743 0.559819 0.032 Uiso 1 1 calc R U . . .
C4 C 0.54283(17) 0.77782(19) 0.4265(2) 0.0276(5) Uani 1 1 d . . . . .
H4A H 0.506093 0.720650 0.365667 0.033 Uiso 1 1 calc R U . . .
H4B H 0.522824 0.838889 0.374693 0.033 Uiso 1 1 calc R U . . .
C5 C 0.65767(17) 0.76162(19) 0.5202(2) 0.0275(5) Uani 1 1 d . . . . .
H5A H 0.694090 0.817129 0.583759 0.033 Uiso 1 1 calc R U . . .
H5B H 0.676787 0.698926 0.569034 0.033 Uiso 1 1 calc R U . . .
C6 C 0.69255(17) 0.7558(2) 0.4528(2) 0.0286(5) Uani 1 1 d . . . . .
H6A H 0.658582 0.698366 0.392169 0.034 Uiso 1 1 calc R U . . .
H6B H 0.670817 0.817184 0.400843 0.034 Uiso 1 1 calc R U . . .
C7 C 0.4036(2) 0.95026(18) 0.5163(3) 0.0320(5) Uani 1 1 d . . . . .
H7A H 0.385214 0.993228 0.448099 0.048 Uiso 1 1 calc R U . . .
H7B H 0.478000 0.947731 0.589754 0.048 Uiso 1 1 calc R U . . .
H7C H 0.373847 0.977320 0.545647 0.048 Uiso 1 1 calc R U . . .
C8 C 0.24855(18) 0.8519(2) 0.3595(2) 0.0308(5) Uani 1 1 d . . . . .
H8A H 0.225746 0.894337 0.288261 0.046 Uiso 1 1 calc R U . . .
H8B H 0.224756 0.880105 0.395879 0.046 Uiso 1 1 calc R U . . .
H8C H 0.220439 0.784573 0.326415 0.046 Uiso 1 1 calc R U . . .

loop_
_atom_site_aniso_label
_atom_site_aniso_U_11
_atom_site_aniso_U_22
_atom_site_aniso_U_33
_atom_site_aniso_U_23
_atom_site_aniso_U_13
_atom_site_aniso_U_12
I1 0.04426(12) 0.02674(11) 0.03453(11) -0.00272(6) 0.02957(10) 0.00051(6)
N1 0.0265(9) 0.0274(10) 0.0246(9) -0.0016(7) 0.0194(8) -0.0042(7)
C1 0.0370(12) 0.0373(13) 0.0277(11) 0.0024(10) 0.0247(11) -0.0021(10)
C2 0.0259(10) 0.0292(11) 0.0242(10) -0.0016(8) 0.0187(9) -0.0014(9)
C3 0.0258(10) 0.0308(12) 0.0243(10) 0.0001(9) 0.0180(9) -0.0002(9)
C4 0.0260(10) 0.0333(12) 0.0241(10) -0.0003(9) 0.0180(9) 0.0006(9)
C5 0.0243(10) 0.0330(12) 0.0238(10) 0.0010(9) 0.0167(9) 0.0019(9)
C6 0.0244(11) 0.0360(13) 0.0238(10) 0.0006(9) 0.0167(9) 0.0007(9)
C7 0.0378(13) 0.0285(12) 0.0394(13) -0.0081(10) 0.0308(12) -0.0077(10)
C8 0.0258(10) 0.0365(13) 0.0307(11) 0.0004(10) 0.0203(10) -0.0019(10)

loop_
_atom_type_symbol
_atom_type_description
_atom_type_scat_dispersion_real
_atom_type_scat_dispersion_imag
_atom_type_scat_source
C C 0.0033 0.0016 'International Tables Vol C Tables 4.2.6.8 and 6.1.1.4'
H H 0.0000 0.0000 'International Tables Vol C Tables 4.2.6.8 and 6.1.1.4'
N N 0.0061 0.0033 'International Tables Vol C Tables 4.2.6.8 and 6.1.1.4'
I I -0.4742 1.8119 'International Tables Vol C Tables 4.2.6.8 and 6.1.1.4'

loop_
_geom_angle_atom_site_label_1
_geom_angle_atom_site_label_2
_geom_angle_atom_site_label_3
_geom_angle
_geom_angle_site_symmetry_1
_geom_angle_site_symmetry_3
_geom_angle_publ_flag
C1 N1 C8 109.10(18) . . ?
C1 N1 C7 109.70(19) . . ?
C8 N1 C7 108.1(2) . . ?
C1 N1 C2 110.62(19) . . ?
C8 N1 C2 107.90(17) . . ?
C7 N1 C2 111.37(18) . . ?
N1 C1 H1A 109.5 . . ?
N1 C1 H1B 109.5 . . ?
H1A C1 H1B 109.5 . . ?
N1 C1 H1C 109.5 . . ?
H1A C1 H1C 109.5 . . ?
H1B C1 H1C 109.5 . . ?
N1 C2 C3 114.37(18) . . ?
N1 C2 H2A 108.7 . . ?
C3 C2 H2A 108.7 . . ?
N1 C2 H2B 108.7 . . ?
C3 C2 H2B 108.7 . . ?
H2A C2 H2B 107.6 . . ?
C2 C3 C4 110.68(19) . . ?
C2 C3 H3A 109.5 . . ?
C4 C3 H3A 109.5 . . ?
C2 C3 H3B 109.5 . . ?
C4 C3 H3B 109.5 . . ?
H3A C3 H3B 108.1 . . ?
C5 C4 C3 111.92(19) . . ?
C5 C4 H4A 109.2 . . ?
C3 C4 H4A 109.2 . . ?
C5 C4 H4B 109.2 . . ?
C3 C4 H4B 109.2 . . ?
H4A C4 H4B 107.9 . . ?
C6 C5 C4 113.35(19) . . ?
C6 C5 H5A 108.9 . . ?
C4 C5 H5A 108.9 . . ?
C6 C5 H5B 108.9 . . ?
C4 C5 H5B 108.9 . . ?
H5A C5 H5B 107.7 . . ?
C6 C6 C5 113.0(2) 7_666 . ?
C6 C6 H6A 109.0 7_666 . ?
C5 C6 H6A 109.0 . . ?
C6 C6 H6B 109.0 7_666 . ?
C5 C6 H6B 109.0 . . ?
H6A C6 H6B 107.8 . . ?
N1 C7 H7A 109.5 . . ?
N1 C7 H7B 109.5 . . ?
H7A C7 H7B 109.5 . . ?
N1 C7 H7C 109.5 . . ?
H7A C7 H7C 109.5 . . ?
H7B C7 H7C 109.5 . . ?
N1 C8 H8A 109.5 . . ?
N1 C8 H8B 109.5 . . ?
H8A C8 H8B 109.5 . . ?
N1 C8 H8C 109.5 . . ?
H8A C8 H8C 109.5 . . ?
H8B C8 H8C 109.5 . . ?

loop_
_geom_bond_atom_site_label_1
_geom_bond_atom_site_label_2
_geom_bond_distance
_geom_bond_site_symmetry_2
_geom_bond_publ_flag
N1 C1 1.499(3) . ?
N1 C8 1.503(3) . ?
N1 C7 1.504(3) . ?
N1 C2 1.518(3) . ?
C1 H1A 0.9800 . ?
C1 H1B 0.9800 . ?
C1 H1C 0.9800 . ?
C2 C3 1.521(3) . ?
C2 H2A 0.9900 . ?
C2 H2B 0.9900 . ?
C3 C4 1.528(3) . ?
C3 H3A 0.9900 . ?
C3 H3B 0.9900 . ?
C4 C5 1.528(3) . ?
C4 H4A 0.9900 . ?
C4 H4B 0.9900 . ?
C5 C6 1.523(3) . ?
C5 H5A 0.9900 . ?
C5 H5B 0.9900 . ?
C6 C6 1.520(4) 7_666 ?
C6 H6A 0.9900 . ?
C6 H6B 0.9900 . ?
C7 H7A 0.9800 . ?
C7 H7B 0.9800 . ?
C7 H7C 0.9800 . ?
C8 H8A 0.9800 . ?
C8 H8B 0.9800 . ?
C8 H8C 0.9800 . ?

loop_
_geom_torsion_atom_site_label_1
_geom_torsion_atom_site_label_2
_geom_torsion_atom_site_label_3
_geom_torsion_atom_site_label_4
_geom_torsion
_geom_torsion_site_symmetry_1
_geom_torsion_site_symmetry_2
_geom_torsion_site_symmetry_3
_geom_torsion_site_symmetry_4
_geom_torsion_publ_flag
C1 N1 C2 C3 -55.8(3) . . . . ?
C8 N1 C2 C3 -175.1(2) . . . . ?
C7 N1 C2 C3 66.5(3) . . . . ?
N1 C2 C3 C4 -163.4(2) . . . . ?
C2 C3 C4 C5 178.9(2) . . . . ?
C3 C4 C5 C6 -177.3(2) . . . . ?
C4 C5 C6 C6 177.5(3) . . . 7_666 ?
